data_4025111
loop_
_publ_author_name
'Taigo Kashiwabara'
'Kouichirou Fuse'
'Takeshi Muramatsu'
'Masato Tanaka'

_publ_contact_author_address '4259-R1-13 Nagatsuta, Midori-ku, Yokohama 226-8503 JAPAN'
_publ_contact_author_email m.tanaka@res.titech.ac.jp
_publ_contact_author_fax +81-45-924-5279
_publ_contact_author_name 'Masato TANAKA'
_publ_contact_author_phone +81-45-924-5245
_publ_section_title
;
Synthesis of 1,4-Dichloro-1,3-butadienes by Rhodium Complex Catalyzed
Reaction of Terminal Alkynes with Trichloroacetyl Chloride
;
_journal_name_full 'Journal of Organic Chemistry'
_journal_page_first 9433
_journal_page_last 9439
_journal_paper_doi 10.1021/jo902088p
_journal_volume 74
_journal_year 2009
_chemical_formula_moiety 'C12 H30 Cl6 P4 Rh2 '
_chemical_formula_sum 'C12 H30 Cl6 P4 Rh2'
_chemical_formula_weight 716.79
_space_group_IT_number 62
_symmetry_cell_setting orthorhombic
_symmetry_Int_Tables_number 62
_symmetry_space_group_name_Hall '-P 2ac 2n'
_symmetry_space_group_name_H-M 'P n m a'
_audit_creation_date 2008-10-01
_audit_creation_method 'by CrystalStructure 3.7.0'
_cell_angle_alpha 90.0000
_cell_angle_beta 90.0000
_cell_angle_gamma 90.0000
_cell_formula_units_Z 4
_cell_length_a 11.217(5)
_cell_length_b 13.036(6)
_cell_length_c 17.985(9)
_cell_measurement_reflns_used 6161
_cell_measurement_temperature 113.1
_cell_measurement_theta_max 27.5
_cell_measurement_theta_min 3.3
_cell_volume 2630(2)
_computing_cell_refinement CrystalClear
_computing_data_collection CrystalClear
_computing_data_reduction CrystalStructure
_computing_publication_material 'CrystalStructure 3.8'
_computing_structure_refinement CRYSTALS
_computing_structure_solution SIR97
_diffrn_ambient_temperature 113
_diffrn_detector_area_resol_mean 7.31
_diffrn_measured_fraction_theta_full 0.973
_diffrn_measured_fraction_theta_max 0.973
_diffrn_measurement_device_type 'Rigaku Saturn'
_diffrn_measurement_method \w
_diffrn_radiation_type 'Mo K\a'
_diffrn_radiation_wavelength 0.71070
_diffrn_reflns_av_R_equivalents 0.070
_diffrn_reflns_limit_h_max 14
_diffrn_reflns_limit_h_min -14
_diffrn_reflns_limit_k_max 15
_diffrn_reflns_limit_k_min -15
_diffrn_reflns_limit_l_max 20
_diffrn_reflns_limit_l_min -23
_diffrn_reflns_number 18882
_diffrn_reflns_theta_full 27.46
_diffrn_reflns_theta_max 27.46
_exptl_absorpt_coefficient_mu 2.102
_exptl_absorpt_correction_T_max 0.657
_exptl_absorpt_correction_T_min 0.587
_exptl_absorpt_correction_type multi-scan
_exptl_absorpt_process_details 'Jacobson, R. (1998) Private communication'
_exptl_crystal_colour brown
_exptl_crystal_density_diffrn 1.810
_exptl_crystal_density_method 'not measured'
_exptl_crystal_description prism
_exptl_crystal_F_000 1416.00
_exptl_crystal_size_max 0.20
_exptl_crystal_size_mid 0.10
_exptl_crystal_size_min 0.10
_refine_diff_density_max 1.07
_refine_diff_density_min -0.83
_refine_ls_extinction_method none
_refine_ls_goodness_of_fit_ref 0.883
_refine_ls_hydrogen_treatment refall
_refine_ls_number_parameters 151
_refine_ls_number_reflns 1327
_refine_ls_R_factor_gt 0.0416
_refine_ls_shift/su_max 0.0019
_refine_ls_structure_factor_coef F
_refine_ls_weighting_details 'w = 1/[0.0023Fo^2^ + 1.0000\s(Fo^2^)]'
_refine_ls_weighting_scheme calc
_refine_ls_wR_factor_ref 0.0602
_reflns_number_gt 1327
_reflns_number_total 3062
_reflns_threshold_expression F^2^>2.0\s(F^2^)
_cod_data_source_file jo902088p_si_001_2.cif
_cod_data_source_block '__6'
_cod_original_formula_sum 'C12 H30 Cl6 P4 Rh2 '
_cod_database_code 4025111

loop_
_symmetry_equiv_pos_site_id
_symmetry_equiv_pos_as_xyz
1 +X,+Y,+Z
2 1/2-X,1/2+Y,1/2+Z
3 +X,1/2-Y,+Z
4 1/2-X,-Y,1/2+Z
5 -X,-Y,-Z
6 1/2+X,1/2-Y,1/2-Z
7 -X,1/2+Y,-Z
8 1/2+X,+Y,1/2-Z

loop_
_atom_site_label
_atom_site_type_symbol
_atom_site_fract_x
_atom_site_fract_y
_atom_site_fract_z
_atom_site_U_iso_or_equiv
_atom_site_adp_type
_atom_site_occupancy
_atom_site_symmetry_multiplicity
_atom_site_calc_flag
_atom_site_refinement_flags
_atom_site_disorder_assembly
_atom_site_disorder_group
Rh1 Rh 0.08129(10) 0.2500 0.57597(6) 0.0188(3) Uani 1.00 2 d S . .
Rh2 Rh 0.30092(10) 0.2500 0.42363(6) 0.0204(3) Uani 1.00 2 d S . .
Cl1 Cl -0.0144(2) 0.38206(19) 0.64187(14) 0.0343(8) Uani 1.00 1 d . . .
Cl2 Cl 0.1876(2) 0.37175(18) 0.50387(15) 0.0295(6) Uani 1.00 1 d . . .
Cl3 Cl 0.4571(4) 0.2500 0.5089(2) 0.0754(17) Uani 1.00 2 d S . .
Cl4 Cl 0.1472(3) 0.2500 0.3360(2) 0.0570(14) Uani 1.00 2 d S . .
P1 P 0.2244(4) 0.2500 0.6700(2) 0.0364(12) Uani 1.00 2 d S . .
P2 P -0.0830(4) 0.2500 0.4948(2) 0.0302(12) Uani 1.00 2 d S . .
P3 P 0.3917(2) 0.3773(2) 0.36019(16) 0.0340(9) Uani 1.00 1 d . . .
C1 C 0.3207(12) 0.3607(9) 0.6736(6) 0.060(4) Uani 1.00 1 d . . .
C2 C 0.1574(17) 0.250000(10) 0.7605(7) 0.047(5) Uani 1.00 2 d S . .
C3 C -0.2185(13) 0.250000(10) 0.5459(8) 0.038(5) Uani 1.00 2 d S . .
C4 C -0.0992(11) 0.1401(10) 0.4347(6) 0.054(4) Uani 1.00 1 d . . .
C5 C 0.3480(16) 0.4995(9) 0.3937(8) 0.093(6) Uani 1.00 1 d . . .
C6 C 0.556(2) 0.393(2) 0.3907(17) 0.058(9) Uani 0.50 1 d P . .
C7 C 0.327(3) 0.414(2) 0.2654(13) 0.063(10) Uani 0.50 1 d P . .
C8 C 0.395(2) 0.3686(19) 0.2613(13) 0.037(6) Uiso 0.50 1 d P . .
C9 C 0.544(2) 0.377(2) 0.3430(16) 0.052(9) Uani 0.50 1 d P . .
H1 H 0.3892 0.3493 0.6437 0.072 Uiso 1.00 1 c R . .
H2 H 0.3446 0.3722 0.7236 0.072 Uiso 1.00 1 c R . .
H3 H 0.2789 0.4190 0.6557 0.072 Uiso 1.00 1 c R . .
H4 H 0.1457 0.3187 0.7765 0.057 Uiso 1.00 1 c R . .
H5 H 0.2086 0.2157 0.7944 0.057 Uiso 1.00 1 c R . .
H6 H 0.0827 0.2157 0.7587 0.057 Uiso 1.00 1 c R . .
H7 H -0.2427 0.1813 0.5550 0.046 Uiso 1.00 1 c R . .
H8 H -0.2784 0.2844 0.5181 0.046 Uiso 1.00 1 c R . .
H9 H -0.2070 0.2844 0.5920 0.046 Uiso 1.00 1 c R . .
H10 H -0.0575 0.1520 0.3895 0.064 Uiso 1.00 1 c R . .
H11 H -0.1810 0.1280 0.4243 0.064 Uiso 1.00 1 c R . .
H12 H -0.0663 0.0819 0.4590 0.064 Uiso 1.00 1 c R . .
H13 H 0.2801 0.5225 0.3669 0.112 Uiso 1.00 1 c R . .
H14 H 0.4118 0.5464 0.3866 0.112 Uiso 1.00 1 c R . .
H15 H 0.3293 0.4953 0.4451 0.112 Uiso 1.00 1 c R . .

loop_
_atom_site_aniso_label
_atom_site_aniso_U_11
_atom_site_aniso_U_22
_atom_site_aniso_U_33
_atom_site_aniso_U_12
_atom_site_aniso_U_13
_atom_site_aniso_U_23
Rh1 0.0151(6) 0.0236(6) 0.0176(6) 0.0000 0.0022(5) 0.0000
Rh2 0.0133(6) 0.0314(7) 0.0166(5) 0.0000 0.0010(5) 0.0000
Cl1 0.0383(18) 0.0310(16) 0.0337(14) 0.0045(14) 0.0124(13) -0.0069(12)
Cl2 0.0320(13) 0.0236(13) 0.0329(13) -0.0063(15) 0.0148(11) -0.0046(12)
Cl3 0.012(2) 0.183(6) 0.031(2) 0.0000 -0.004(2) 0.0000
Cl4 0.022(2) 0.130(4) 0.020(2) 0.0000 -0.0035(18) 0.0000
P1 0.027(2) 0.062(3) 0.019(2) 0.0000 -0.0004(19) 0.0000
P2 0.017(2) 0.051(2) 0.023(2) 0.0000 0.0003(18) 0.0000
P3 0.0283(18) 0.0417(19) 0.0319(16) -0.0034(16) 0.0110(14) 0.0036(14)
C1 0.055(9) 0.087(10) 0.037(6) -0.042(8) -0.012(7) -0.010(7)
C2 0.068(15) 0.047(11) 0.027(9) 0.0000 -0.010(9) 0.0000
C3 0.017(8) 0.046(11) 0.051(10) 0.0000 -0.001(8) 0.0000
C4 0.034(7) 0.076(10) 0.051(8) -0.033(7) 0.007(6) -0.032(7)
C5 0.130(17) 0.041(9) 0.108(11) 0.026(9) 0.083(12) 0.036(8)
C6 0.027(14) 0.07(2) 0.08(2) -0.032(15) -0.017(17) 0.05(2)
C7 0.09(2) 0.07(2) 0.032(14) -0.01(2) 0.007(16) 0.024(14)
C9 0.016(13) 0.07(2) 0.07(2) -0.013(14) 0.015(15) -0.015(19)

loop_
_atom_type_symbol
_atom_type_description
_atom_type_scat_dispersion_real
_atom_type_scat_dispersion_imag
_atom_type_scat_source
C C 0.003 0.002
;
International Tables for Crystallography
(1992, Vol. C, Tables 4.2.6.8 and 6.1.1.4)
;
H H 0.000 0.000
;
International Tables for Crystallography
(1992, Vol. C, Table 6.1.1.4)
;
Rh Rh -1.118 0.919
;
International Tables for Crystallography
(1992, Vol. C, Tables 4.2.6.8 and 6.1.1.4)
;
Cl Cl 0.148 0.159
;
International Tables for Crystallography
(1992, Vol. C, Tables 4.2.6.8 and 6.1.1.4)
;
P P 0.102 0.094
;
International Tables for Crystallography
(1992, Vol. C, Tables 4.2.6.8 and 6.1.1.4)
;

loop_
_geom_angle_atom_site_label_1
_geom_angle_atom_site_label_2
_geom_angle_atom_site_label_3
_geom_angle
_geom_angle_publ_flag
_geom_angle_site_symmetry_1
_geom_angle_site_symmetry_2
_geom_angle_site_symmetry_3
Cl1 Rh1 Cl1 94.21(9) yes . . 3_555
Cl1 Rh1 Cl2 90.88(9) yes . . .
Cl1 Rh1 Cl2 174.89(9) yes . . 3_555
Cl1 Rh1 P1 87.06(10) yes . . .
Cl1 Rh1 P2 87.42(10) yes . . .
Cl1 Rh1 Cl2 174.89(9) yes 3_555 . .
Cl1 Rh1 Cl2 90.88(9) yes 3_555 . 3_555
Cl1 Rh1 P1 87.06(10) yes 3_555 . .
Cl1 Rh1 P2 87.42(10) yes 3_555 . .
Cl2 Rh1 Cl2 84.02(9) yes . . 3_555
Cl2 Rh1 P1 92.89(11) yes . . .
Cl2 Rh1 P2 93.14(11) yes . . .
Cl2 Rh1 P1 92.89(11) yes 3_555 . .
Cl2 Rh1 P2 93.14(11) yes 3_555 . .
P1 Rh1 P2 171.89(15) yes . . .
Cl2 Rh2 Cl2 79.07(9) yes . . 3_555
Cl2 Rh2 Cl3 90.12(11) yes . . .
Cl2 Rh2 Cl4 90.84(11) yes . . .
Cl2 Rh2 P3 93.12(9) yes . . .
Cl2 Rh2 P3 172.19(10) yes . . 3_555
Cl2 Rh2 Cl3 90.12(11) yes 3_555 . .
Cl2 Rh2 Cl4 90.84(11) yes 3_555 . .
Cl2 Rh2 P3 172.19(10) yes 3_555 . .
Cl2 Rh2 P3 93.12(9) yes 3_555 . 3_555
Cl3 Rh2 Cl4 178.76(16) yes . . .
Cl3 Rh2 P3 89.65(11) yes . . .
Cl3 Rh2 P3 89.65(11) yes . . 3_555
Cl4 Rh2 P3 89.52(10) yes . . .
Cl4 Rh2 P3 89.52(10) yes . . 3_555
P3 Rh2 P3 94.68(11) yes . . 3_555
Rh1 Cl2 Rh2 98.44(8) yes . . .
Rh1 P1 C1 116.0(4) yes . . .
Rh1 P1 C1 116.0(4) yes . . 3_555
Rh1 P1 C2 111.7(6) yes . . .
C1 P1 C1 106.2(6) yes . . 3_555
C1 P1 C2 102.6(5) yes . . .
C1 P1 C2 102.6(5) yes 3_555 . .
Rh1 P2 C3 110.4(5) yes . . .
Rh1 P2 C4 116.8(4) yes . . .
Rh1 P2 C4 116.8(4) yes . . 3_555
C3 P2 C4 103.0(5) yes . . .
C3 P2 C4 103.0(5) yes . . 3_555
C4 P2 C4 105.2(5) yes . . 3_555
Rh2 P3 C5 111.4(5) yes . . .
Rh2 P3 C6 111.3(10) yes . . .
Rh2 P3 C7 117.7(10) yes . . .
Rh2 P3 C8 117.8(8) yes . . .
Rh2 P3 C9 122.0(11) yes . . .
C5 P3 C6 94.3(11) yes . . .
C5 P3 C7 88.5(10) yes . . .
C5 P3 C8 113.7(9) yes . . .
C5 P3 C9 109.7(12) yes . . .
C6 P3 C7 125.9(14) yes . . .
C6 P3 C8 105.7(12) yes . . .
C6 P3 C9 27.5(13) yes . . .
C7 P3 C8 29.9(12) yes . . .
C7 P3 C9 102.3(14) yes . . .
C8 P3 C9 78.6(13) yes . . .
P3 C6 C9 64(2) yes . . .
P3 C7 C8 68(2) yes . . .
P3 C8 C7 83(2) yes . . .
P3 C9 C6 89(2) yes . . .
P1 C1 H1 109.8 no . . .
P1 C1 H2 109.2 no . . .
P1 C1 H3 109.4 no . . .
H1 C1 H2 109.5 no . . .
H1 C1 H3 109.5 no . . .
H2 C1 H3 109.5 no . . .
P1 C2 H4 109.5 no . . .
P1 C2 H4 109.5 no . . 3_555
P1 C2 H5 109.2 no . . .
P1 C2 H5 109.2 no . . 3_555
P1 C2 H6 109.7 no . . .
P1 C2 H6 109.7 no . . 3_555
H4 C2 H4 141.1 no . . 3_555
H4 C2 H5 109.5 no . . .
H4 C2 H5 56.3 no . . 3_555
H4 C2 H6 109.5 no . . .
H4 C2 H6 56.3 no . . 3_555
H4 C2 H5 56.3 no 3_555 . .
H4 C2 H5 109.5 no 3_555 . 3_555
H4 C2 H6 56.3 no 3_555 . .
H4 C2 H6 109.5 no 3_555 . 3_555
H5 C2 H5 56.2 no . . 3_555
H5 C2 H6 109.5 no . . .
H5 C2 H6 141.1 no . . 3_555
H5 C2 H6 141.1 no 3_555 . .
H5 C2 H6 109.5 no 3_555 . 3_555
H6 C2 H6 56.2 no . . 3_555
P2 C3 H7 109.5 no . . .
P2 C3 H7 109.5 no . . 3_555
P2 C3 H8 109.4 no . . .
P2 C3 H8 109.4 no . . 3_555
P2 C3 H9 109.5 no . . .
P2 C3 H9 109.5 no . . 3_555
H7 C3 H7 141.1 no . . 3_555
H7 C3 H8 109.5 no . . .
H7 C3 H8 56.2 no . . 3_555
H7 C3 H9 109.5 no . . .
H7 C3 H9 56.2 no . . 3_555
H7 C3 H8 56.2 no 3_555 . .
H7 C3 H8 109.5 no 3_555 . 3_555
H7 C3 H9 56.2 no 3_555 . .
H7 C3 H9 109.5 no 3_555 . 3_555
H8 C3 H8 56.3 no . . 3_555
H8 C3 H9 109.5 no . . .
H8 C3 H9 141.1 no . . 3_555
H8 C3 H9 141.1 no 3_555 . .
H8 C3 H9 109.5 no 3_555 . 3_555
H9 C3 H9 56.3 no . . 3_555
P2 C4 H10 109.4 no . . .
P2 C4 H11 110.3 no . . .
P2 C4 H12 108.7 no . . .
H10 C4 H11 109.5 no . . .
H10 C4 H12 109.5 no . . .
H11 C4 H12 109.5 no . . .
P3 C5 H13 109.5 no . . .
P3 C5 H14 109.0 no . . .
P3 C5 H15 109.9 no . . .
H13 C5 H14 109.5 no . . .
H13 C5 H15 109.5 no . . .
H14 C5 H15 109.5 no . . .

loop_
_geom_bond_atom_site_label_1
_geom_bond_atom_site_label_2
_geom_bond_distance
_geom_bond_publ_flag
_geom_bond_site_symmetry_1
_geom_bond_site_symmetry_2
Rh1 Cl1 2.350(2) yes . .
Rh1 Cl1 2.350(2) yes . 3_555
Rh1 Cl2 2.371(2) yes . .
Rh1 Cl2 2.371(2) yes . 3_555
Rh1 P1 2.331(4) yes . .
Rh1 P2 2.351(4) yes . .
Rh2 Cl2 2.493(2) yes . .
Rh2 Cl2 2.493(2) yes . 3_555
Rh2 Cl3 2.328(4) yes . .
Rh2 Cl4 2.336(4) yes . .
Rh2 P3 2.256(3) yes . .
Rh2 P3 2.256(3) yes . 3_555
P1 C1 1.804(13) yes . .
P1 C1 1.804(13) yes . 3_555
P1 C2 1.793(15) yes . .
P2 C3 1.777(15) yes . .
P2 C4 1.804(13) yes . .
P2 C4 1.804(13) yes . 3_555
P3 C5 1.771(13) yes . .
P3 C6 1.93(2) yes . .
P3 C7 1.91(2) yes . .
P3 C8 1.78(2) yes . .
P3 C9 1.73(2) yes . .
C6 C9 0.89(4) yes . .
C7 C8 0.96(4) yes . .
C1 H1 0.950 no . .
C1 H2 0.950 no . .
C1 H3 0.950 no . .
C2 H4 0.950 no . .
C2 H4 0.950 no . 3_555
C2 H5 0.950 no . .
C2 H5 0.950 no . 3_555
C2 H6 0.950 no . .
C2 H6 0.950 no . 3_555
C3 H7 0.950 no . .
C3 H7 0.950 no . 3_555
C3 H8 0.950 no . .
C3 H8 0.950 no . 3_555
C3 H9 0.950 no . .
C3 H9 0.950 no . 3_555
C4 H10 0.950 no . .
C4 H11 0.950 no . .
C4 H12 0.950 no . .
C5 H13 0.950 no . .
C5 H14 0.950 no . .
C5 H15 0.950 no . .

loop_
_geom_torsion_atom_site_label_1
_geom_torsion_atom_site_label_2
_geom_torsion_atom_site_label_3
_geom_torsion_atom_site_label_4
_geom_torsion
_geom_torsion_publ_flag
_geom_torsion_site_symmetry_1
_geom_torsion_site_symmetry_2
_geom_torsion_site_symmetry_3
_geom_torsion_site_symmetry_4
Cl(1) Rh(1) Cl(2) Rh(2) -179.32(11) ? . . . .
Cl(1) Rh(1) Cl(2) Rh(2) -4.3(13) ? . . 3_555 .
Cl(1) Rh(1) P(1) C(1) -69.9(4) ? . . . .
Cl(1) Rh(1) P(1) C(2) 47.19(6) ? . . . .
Cl(1) Rh(1) P(1) C(1) 164.3(4) ? . . . 3_555
Cl(1) Rh(1) P(2) C(3) -47.17(6) ? . . . .
Cl(1) Rh(1) P(2) C(4) -164.3(4) ? . . . .
Cl(1) Rh(1) P(2) C(4) 70.0(4) ? . . . 3_555
Cl(1) Rh(1) Cl(2) Rh(2) 4.3(13) ? 3_555 . . .
Cl(1) Rh(1) Cl(2) Rh(2) 179.32(11) ? 3_555 . 3_555 .
Cl(1) Rh(1) P(1) C(1) -164.3(4) ? 3_555 . . .
Cl(1) Rh(1) P(1) C(2) -47.19(6) ? 3_555 . . .
Cl(1) Rh(1) P(1) C(1) 69.9(4) ? 3_555 . . 3_555
Cl(1) Rh(1) P(2) C(3) 47.17(6) ? 3_555 . . .
Cl(1) Rh(1) P(2) C(4) -70.0(4) ? 3_555 . . .
Cl(1) Rh(1) P(2) C(4) 164.3(4) ? 3_555 . . 3_555
Cl(2) Rh(1) Cl(2) Rh(2) -0.97(11) ? . . 3_555 .
Cl(2) Rh(1) Cl(2) Rh(2) 0.97(11) ? 3_555 . . .
Cl(2) Rh(1) P(1) C(1) 20.8(4) ? . . . .
Cl(2) Rh(1) P(1) C(2) 137.92(6) ? . . . .
Cl(2) Rh(1) P(1) C(1) -105.0(4) ? . . . 3_555
P(1) Rh(1) Cl(2) Rh(2) 93.58(11) ? . . . .
Cl(2) Rh(1) P(2) C(3) -137.91(6) ? . . . .
Cl(2) Rh(1) P(2) C(4) 104.9(4) ? . . . .
Cl(2) Rh(1) P(2) C(4) -20.8(4) ? . . . 3_555
P(2) Rh(1) Cl(2) Rh(2) -91.86(11) ? . . . .
Cl(2) Rh(1) P(1) C(1) 105.0(4) ? 3_555 . . .
Cl(2) Rh(1) P(1) C(2) -137.92(6) ? 3_555 . . .
Cl(2) Rh(1) P(1) C(1) -20.8(5) ? 3_555 . . 3_555
P(1) Rh(1) Cl(2) Rh(2) -93.58(11) ? . . 3_555 .
Cl(2) Rh(1) P(2) C(3) 137.91(6) ? 3_555 . . .
Cl(2) Rh(1) P(2) C(4) 20.8(4) ? 3_555 . . .
Cl(2) Rh(1) P(2) C(4) -104.9(4) ? 3_555 . . 3_555
P(2) Rh(1) Cl(2) Rh(2) 91.86(11) ? . . 3_555 .
P(1) Rh(1) P(2) C(4) -117.1(4) ? . . . .
P(1) Rh(1) P(2) C(4) 117.1(4) ? . . . 3_555
P(2) Rh(1) P(1) C(1) -117.1(4) ? . . . .
P(2) Rh(1) P(1) C(1) 117.1(4) ? . . . 3_555
Cl(2) Rh(2) Cl(2) Rh(1) 0.94(10) ? . . 3_555 .
Cl(2) Rh(2) Cl(2) Rh(1) -0.94(10) ? 3_555 . . .
Cl(3) Rh(2) Cl(2) Rh(1) -91.03(11) ? . . . .
Cl(4) Rh(2) Cl(2) Rh(1) 89.75(11) ? . . . .
Cl(2) Rh(2) P(3) C(5) 0.9(6) ? . . . .
Cl(2) Rh(2) P(3) C(6) 104.7(10) ? . . . .
Cl(2) Rh(2) P(3) C(7) -99.1(10) ? . . . .
Cl(2) Rh(2) P(3) C(8) -133.0(9) ? . . . .
Cl(2) Rh(2) P(3) C(9) 133.2(12) ? . . . .
P(3) Rh(2) Cl(2) Rh(1) 179.31(11) ? . . . .
Cl(2) Rh(2) P(3) C(5) 0.9(11) ? . . 3_555 3_555
Cl(2) Rh(2) P(3) C(6) -102.9(13) ? . . 3_555 3_555
Cl(2) Rh(2) P(3) C(7) 100.9(13) ? . . 3_555 3_555
Cl(2) Rh(2) P(3) C(8) 134.8(12) ? . . 3_555 3_555
Cl(2) Rh(2) P(3) C(9) -131.3(14) ? . . 3_555 3_555
P(3) Rh(2) Cl(2) Rh(1) -2.8(9) ? 3_555 . . .
Cl(3) Rh(2) Cl(2) Rh(1) 91.03(11) ? . . 3_555 .
Cl(4) Rh(2) Cl(2) Rh(1) -89.75(11) ? . . 3_555 .
Cl(2) Rh(2) P(3) C(5) -0.9(11) ? 3_555 . . .
Cl(2) Rh(2) P(3) C(6) 102.9(13) ? 3_555 . . .
Cl(2) Rh(2) P(3) C(7) -100.9(13) ? 3_555 . . .
Cl(2) Rh(2) P(3) C(8) -134.8(12) ? 3_555 . . .
Cl(2) Rh(2) P(3) C(9) 131.3(14) ? 3_555 . . .
P(3) Rh(2) Cl(2) Rh(1) 2.8(9) ? . . 3_555 .
Cl(2) Rh(2) P(3) C(5) -0.9(6) ? 3_555 . 3_555 3_555
Cl(2) Rh(2) P(3) C(6) -104.7(10) ? 3_555 . 3_555 3_555
Cl(2) Rh(2) P(3) C(7) 99.1(10) ? 3_555 . 3_555 3_555
Cl(2) Rh(2) P(3) C(8) 133.0(9) ? 3_555 . 3_555 3_555
Cl(2) Rh(2) P(3) C(9) -133.2(12) ? 3_555 . 3_555 3_555
P(3) Rh(2) Cl(2) Rh(1) -179.31(11) ? 3_555 . 3_555 .
Cl(3) Rh(2) P(3) C(5) -89.2(6) ? . . . .
Cl(3) Rh(2) P(3) C(6) 14.6(10) ? . . . .
Cl(3) Rh(2) P(3) C(7) 170.8(10) ? . . . .
Cl(3) Rh(2) P(3) C(8) 136.9(9) ? . . . .
Cl(3) Rh(2) P(3) C(9) 43.1(12) ? . . . .
Cl(3) Rh(2) P(3) C(5) 89.2(6) ? . . 3_555 3_555
Cl(3) Rh(2) P(3) C(6) -14.6(10) ? . . 3_555 3_555
Cl(3) Rh(2) P(3) C(7) -170.8(10) ? . . 3_555 3_555
Cl(3) Rh(2) P(3) C(8) -136.9(9) ? . . 3_555 3_555
Cl(3) Rh(2) P(3) C(9) -43.1(12) ? . . 3_555 3_555
Cl(4) Rh(2) P(3) C(5) 91.8(6) ? . . . .
Cl(4) Rh(2) P(3) C(6) -164.4(10) ? . . . .
Cl(4) Rh(2) P(3) C(7) -8.3(10) ? . . . .
Cl(4) Rh(2) P(3) C(8) -42.2(9) ? . . . .
Cl(4) Rh(2) P(3) C(9) -136.0(12) ? . . . .
Cl(4) Rh(2) P(3) C(5) -91.8(6) ? . . 3_555 3_555
Cl(4) Rh(2) P(3) C(6) 164.4(10) ? . . 3_555 3_555
Cl(4) Rh(2) P(3) C(7) 8.3(10) ? . . 3_555 3_555
Cl(4) Rh(2) P(3) C(8) 42.2(9) ? . . 3_555 3_555
Cl(4) Rh(2) P(3) C(9) 136.0(12) ? . . 3_555 3_555
P(3) Rh(2) P(3) C(5) 178.8(6) ? . . 3_555 3_555
P(3) Rh(2) P(3) C(6) 75.0(10) ? . . 3_555 3_555
P(3) Rh(2) P(3) C(7) -81.2(10) ? . . 3_555 3_555
P(3) Rh(2) P(3) C(8) -47.3(9) ? . . 3_555 3_555
P(3) Rh(2) P(3) C(9) 46.5(12) ? . . 3_555 3_555
P(3) Rh(2) P(3) C(5) -178.8(6) ? 3_555 . . .
P(3) Rh(2) P(3) C(6) -75.0(10) ? 3_555 . . .
P(3) Rh(2) P(3) C(7) 81.2(10) ? 3_555 . . .
P(3) Rh(2) P(3) C(8) 47.3(9) ? 3_555 . . .
P(3) Rh(2) P(3) C(9) -46.5(12) ? 3_555 . . .
Rh(2) P(3) C(6) C(9) 119(3) ? . . . .
Rh(2) P(3) C(7) C(8) -98(2) ? . . . .
Rh(2) P(3) C(8) C(7) 98(2) ? . . . .
Rh(2) P(3) C(9) C(6) -74(3) ? . . . .
C(5) P(3) C(6) C(9) -126(3) ? . . . .
C(5) P(3) C(7) C(8) 148(2) ? . . . .
C(5) P(3) C(8) C(7) -35(2) ? . . . .
C(5) P(3) C(9) C(6) 59(3) ? . . . .
C(6) P(3) C(7) C(8) 54(2) ? . . . .
C(7) P(3) C(6) C(9) -35(3) ? . . . .
C(6) P(3) C(8) C(7) -137(2) ? . . . .
C(8) P(3) C(6) C(9) -10(3) ? . . . .
C(7) P(3) C(9) C(6) 152(3) ? . . . .
C(9) P(3) C(7) C(8) 38(2) ? . . . .
C(8) P(3) C(9) C(6) 170(3) ? . . . .
C(9) P(3) C(8) C(7) -142(2) ? . . . .
